data_4077317
loop_
_publ_author_name
'Alvarez, Julio'
'Ren, Tong'
'Kaifer, Angel E.'

_publ_section_title
;
 Redox Potential Selection in a New Class of Dendrimers Containing
 Multiple Ferrocene Centers
;
_journal_issue 16
_journal_name_full Organometallics
_journal_page_first 3543
_journal_paper_doi 10.1021/om0101792
_journal_volume 20
_journal_year 2001
_chemical_formula_sum 'C46 H48 Fe4 N2'
_chemical_formula_weight 852.26
_chemical_name_systematic
; 
 ? 
;
_space_group_IT_number 2
_symmetry_cell_setting triclinic
_symmetry_space_group_name_Hall '-P 1'
_symmetry_space_group_name_H-M 'P -1'
_atom_sites_solution_hydrogens geom
_atom_sites_solution_primary direct
_atom_sites_solution_secondary difmap
_audit_creation_method SHELXL-97
_cell_angle_alpha 65.856(2)
_cell_angle_beta 82.467(2)
_cell_angle_gamma 88.612(2)
_cell_formula_units_Z 1
_cell_length_a 7.6010(8)
_cell_length_b 10.8409(11)
_cell_length_c 13.0416(14)
_cell_measurement_reflns_used 3495
_cell_measurement_temperature 300(2)
_cell_measurement_theta_max 28.29
_cell_measurement_theta_min 3.01
_cell_volume 971.66(18)
_computing_cell_refinement 'Bruker SMART'
_computing_data_collection 'Bruker SMART'
_computing_data_reduction 'Bruker SAINT'
_computing_molecular_graphics 'Bruker SHELXTL'
_computing_publication_material 'Bruker SHELXTL'
_computing_structure_refinement 'SHELXL-97 (Sheldrick, 1997)'
_computing_structure_solution 'SHELXS-97 (Sheldrick, 1990)'
_diffrn_ambient_temperature 300(2)
_diffrn_measured_fraction_theta_full 0.988
_diffrn_measured_fraction_theta_max 0.988
_diffrn_measurement_device_type 'CCD area detector'
_diffrn_measurement_method 'phi and omega scans'
_diffrn_radiation_monochromator graphite
_diffrn_radiation_source 'fine-focus sealed tube'
_diffrn_radiation_type MoK\a
_diffrn_radiation_wavelength 0.71073
_diffrn_reflns_av_R_equivalents 0.0129
_diffrn_reflns_av_sigmaI/netI 0.0320
_diffrn_reflns_limit_h_max 9
_diffrn_reflns_limit_h_min -8
_diffrn_reflns_limit_k_max 12
_diffrn_reflns_limit_k_min -11
_diffrn_reflns_limit_l_max 15
_diffrn_reflns_limit_l_min -12
_diffrn_reflns_number 5135
_diffrn_reflns_theta_full 25.00
_diffrn_reflns_theta_max 25.00
_diffrn_reflns_theta_min 1.73
_exptl_absorpt_coefficient_mu 1.498
_exptl_absorpt_correction_T_max 0.835
_exptl_absorpt_correction_T_min 0.622
_exptl_absorpt_correction_type empirical
_exptl_absorpt_process_details
;
  SADABS, Absorption corrections using Bruker CCD based on the method of
  Bob Blessing.  Acta Cryst. 1995, A51, 33
;
_exptl_crystal_colour yellow
_exptl_crystal_density_diffrn 1.456
_exptl_crystal_density_method 'not measured'
_exptl_crystal_description block
_exptl_crystal_F_000 442
_exptl_crystal_size_max 0.33
_exptl_crystal_size_mid 0.23
_exptl_crystal_size_min 0.12
_refine_diff_density_max 0.311
_refine_diff_density_min -0.258
_refine_diff_density_rms 0.057
_refine_ls_extinction_method none
_refine_ls_goodness_of_fit_ref 0.915
_refine_ls_hydrogen_treatment mixed
_refine_ls_matrix_type full
_refine_ls_number_parameters 235
_refine_ls_number_reflns 3370
_refine_ls_number_restraints 0
_refine_ls_restrained_S_all 0.915
_refine_ls_R_factor_all 0.0386
_refine_ls_R_factor_gt 0.0297
_refine_ls_shift/su_max 0.001
_refine_ls_shift/su_mean 0.000
_refine_ls_structure_factor_coef Fsqd
_refine_ls_weighting_details 'calc w=1/[\s^2^(Fo^2^)+(0.0429P)^2^+0.0000P] where P=(Fo^2^+2Fc^2^)/3'
_refine_ls_weighting_scheme calc
_refine_ls_wR_factor_gt 0.0718
_refine_ls_wR_factor_ref 0.0745
_reflns_number_gt 2579
_reflns_number_total 3370
_reflns_threshold_expression >2sigma(I)
_cod_data_source_file om0101792.cif
_cod_data_source_block ak04s
_cod_original_sg_symbol_H-M P_-1
_cod_database_code 4077317

loop_
_symmetry_equiv_pos_as_xyz
'x, y, z'
'-x, -y, -z'

loop_
_atom_site_label
_atom_site_type_symbol
_atom_site_fract_x
_atom_site_fract_y
_atom_site_fract_z
_atom_site_U_iso_or_equiv
_atom_site_adp_type
_atom_site_occupancy
_atom_site_symmetry_multiplicity
_atom_site_calc_flag
_atom_site_refinement_flags
Fe1 Fe 0.40468(4) 0.52823(3) 0.28231(3) 0.03557(11) Uani 1 1 d .
Fe2 Fe 1.09479(4) 0.98562(3) -0.28513(3) 0.04030(12) Uani 1 1 d .
N N 0.8937(2) 0.63640(17) 0.03869(14) 0.0335(4) Uani 1 1 d .
C1 C 0.9082(3) 0.5288(2) -0.00222(18) 0.0341(5) Uani 1 1 d .
H1A H 0.8817 0.5646 -0.0797 0.041 Uiso 1 1 calc R
H1B H 0.8213 0.4571 0.0439 0.041 Uiso 1 1 calc R
C2 C 0.7082(3) 0.6625(2) 0.07037(18) 0.0371(5) Uani 1 1 d .
H2A H 0.6432 0.6844 0.0062 0.044 Uiso 1 1 calc R
H2B H 0.7044 0.7392 0.0907 0.044 Uiso 1 1 calc R
C3 C 0.9971(3) 0.7608(2) -0.03806(18) 0.0379(5) Uani 1 1 d .
H3A H 1.1221 0.7403 -0.0393 0.045 Uiso 1 1 calc R
H3B H 0.9776 0.8273 -0.0061 0.045 Uiso 1 1 calc R
C11 C 0.6228(3) 0.5404(2) 0.16872(18) 0.0351(5) Uani 1 1 d .
C12 C 0.4910(3) 0.4506(2) 0.1669(2) 0.0436(6) Uani 1 1 d .
H12A H 0.4336 0.4609 0.1010 0.052 Uiso 1 1 calc R
C13 C 0.4542(3) 0.3454(2) 0.2767(2) 0.0510(7) Uani 1 1 d .
H13A H 0.3681 0.2700 0.2998 0.061 Uiso 1 1 calc R
C14 C 0.5650(3) 0.3681(2) 0.3469(2) 0.0508(7) Uani 1 1 d .
H14A H 0.5683 0.3114 0.4275 0.061 Uiso 1 1 calc R
C15 C 0.6690(3) 0.4880(2) 0.28068(19) 0.0416(6) Uani 1 1 d .
H15A H 0.7564 0.5285 0.3077 0.050 Uiso 1 1 calc R
C16 C 0.3593(4) 0.6785(3) 0.3372(3) 0.0658(8) Uani 1 1 d .
H16A H 0.4495 0.7284 0.3537 0.079 Uiso 1 1 calc R
C17 C 0.2991(4) 0.7135(3) 0.2321(3) 0.0680(9) Uani 1 1 d .
H17A H 0.3399 0.7926 0.1623 0.082 Uiso 1 1 calc R
C18 C 0.1682(4) 0.6167(3) 0.2442(2) 0.0580(7) Uani 1 1 d .
H18A H 0.1023 0.6162 0.1846 0.070 Uiso 1 1 calc R
C19 C 0.1499(3) 0.5220(3) 0.3563(2) 0.0552(7) Uani 1 1 d .
H19A H 0.0692 0.4423 0.3890 0.066 Uiso 1 1 calc R
C20 C 0.2672(4) 0.5585(3) 0.4148(2) 0.0611(8) Uani 1 1 d .
H20A H 0.2816 0.5098 0.4950 0.073 Uiso 1 1 calc R
C21 C 0.9573(3) 0.8243(2) -0.15869(18) 0.0363(5) Uani 1 1 d .
C22 C 1.0324(3) 0.7895(2) -0.24880(19) 0.0452(6) Uani 1 1 d .
H22A H 1.1178 0.7184 -0.2425 0.054 Uiso 1 1 calc R
C23 C 0.9656(4) 0.8758(3) -0.3493(2) 0.0583(8) Uani 1 1 d .
H23A H 0.9962 0.8747 -0.4243 0.070 Uiso 1 1 calc R
C24 C 0.8478(4) 0.9644(3) -0.3225(2) 0.0617(8) Uani 1 1 d .
H24A H 0.7824 1.0358 -0.3758 0.074 Uiso 1 1 calc R
C25 C 0.8415(3) 0.9325(2) -0.2054(2) 0.0513(7) Uani 1 1 d .
H25A H 0.7710 0.9784 -0.1638 0.062 Uiso 1 1 calc R
C26 C 1.3600(4) 1.0052(4) -0.2981(5) 0.0979(15) Uani 1 1 d .
H26A H 1.4453 0.9333 -0.2881 0.117 Uiso 1 1 calc R
C27 C 1.2813(5) 1.0447(3) -0.2157(3) 0.0759(10) Uani 1 1 d .
H27A H 1.2989 1.0047 -0.1356 0.091 Uiso 1 1 calc R
C28 C 1.1768(5) 1.1498(4) -0.2652(4) 0.0884(12) Uani 1 1 d .
H28A H 1.1050 1.1986 -0.2268 0.106 Uiso 1 1 calc R
C29 C 1.1898(7) 1.1769(4) -0.3760(5) 0.125(2) Uani 1 1 d .
H29A H 1.1277 1.2487 -0.4312 0.150 Uiso 1 1 calc R
C30 C 1.2994(8) 1.0900(7) -0.3998(4) 0.131(2) Uani 1 1 d .
H30A H 1.3345 1.0892 -0.4745 0.158 Uiso 1 1 calc R

loop_
_atom_site_aniso_label
_atom_site_aniso_U_11
_atom_site_aniso_U_22
_atom_site_aniso_U_33
_atom_site_aniso_U_23
_atom_site_aniso_U_13
_atom_site_aniso_U_12
Fe1 0.0284(2) 0.0432(2) 0.0336(2) -0.01616(15) 0.00319(14) -0.00233(14)
Fe2 0.0340(2) 0.0340(2) 0.0415(2) -0.00514(15) -0.00009(16) -0.00549(14)
N 0.0276(10) 0.0343(10) 0.0325(10) -0.0098(8) 0.0041(8) -0.0036(8)
C1 0.0287(12) 0.0334(11) 0.0340(12) -0.0084(9) 0.0001(10) -0.0033(9)
C2 0.0333(13) 0.0384(13) 0.0352(12) -0.0126(10) 0.0018(10) 0.0017(10)
C3 0.0357(13) 0.0362(12) 0.0388(13) -0.0144(10) 0.0031(10) -0.0058(10)
C11 0.0274(12) 0.0418(13) 0.0341(12) -0.0161(10) 0.0047(10) -0.0002(9)
C12 0.0345(14) 0.0564(15) 0.0485(15) -0.0327(12) 0.0043(11) -0.0038(11)
C13 0.0406(15) 0.0427(14) 0.0653(18) -0.0235(13) 0.0150(13) -0.0080(11)
C14 0.0443(15) 0.0489(15) 0.0426(15) -0.0049(12) 0.0031(12) 0.0042(12)
C15 0.0281(13) 0.0526(15) 0.0390(13) -0.0149(11) -0.0003(10) 0.0010(10)
C16 0.0524(18) 0.076(2) 0.091(2) -0.0619(19) 0.0088(17) -0.0036(15)
C17 0.069(2) 0.0456(16) 0.072(2) -0.0154(14) 0.0176(17) 0.0167(14)
C18 0.0436(16) 0.077(2) 0.0605(18) -0.0352(15) -0.0128(14) 0.0255(14)
C19 0.0333(14) 0.0722(19) 0.0591(18) -0.0305(15) 0.0106(13) -0.0028(13)
C20 0.0497(17) 0.092(2) 0.0481(16) -0.0393(15) 0.0073(14) 0.0035(15)
C21 0.0304(12) 0.0316(12) 0.0371(13) -0.0060(9) 0.0029(10) -0.0048(9)
C22 0.0536(16) 0.0352(13) 0.0394(14) -0.0099(10) 0.0033(12) -0.0098(11)
C23 0.065(2) 0.0582(17) 0.0404(15) -0.0082(12) -0.0048(14) -0.0258(15)
C24 0.0423(16) 0.0568(17) 0.0589(18) 0.0066(14) -0.0143(14) -0.0111(13)
C25 0.0343(14) 0.0444(15) 0.0596(17) -0.0082(12) 0.0032(12) 0.0000(11)
C26 0.0275(17) 0.076(3) 0.199(5) -0.070(3) 0.003(2) -0.0068(16)
C27 0.074(2) 0.074(2) 0.065(2) -0.0093(17) -0.0190(19) -0.0333(19)
C28 0.059(2) 0.063(2) 0.157(4) -0.062(2) -0.005(3) -0.0112(18)
C29 0.133(5) 0.063(3) 0.122(4) 0.039(2) -0.069(4) -0.061(3)
C30 0.130(5) 0.183(6) 0.082(3) -0.071(4) 0.061(3) -0.120(4)

loop_
_atom_type_symbol
_atom_type_description
_atom_type_scat_dispersion_real
_atom_type_scat_dispersion_imag
_atom_type_scat_source
C C 0.0033 0.0016 'International Tables Vol C Tables 4.2.6.8 and 6.1.1.4'
H H 0.0000 0.0000 'International Tables Vol C Tables 4.2.6.8 and 6.1.1.4'
N N 0.0061 0.0033 'International Tables Vol C Tables 4.2.6.8 and 6.1.1.4'
Fe Fe 0.3463 0.8444 'International Tables Vol C Tables 4.2.6.8 and 6.1.1.4'

loop_
_geom_angle_atom_site_label_1
_geom_angle_atom_site_label_2
_geom_angle_atom_site_label_3
_geom_angle
_geom_angle_site_symmetry_3
C17 Fe1 C16 40.37(12) .
C17 Fe1 C13 154.93(13) .
C16 Fe1 C13 163.11(12) .
C17 Fe1 C19 67.60(12) .
C16 Fe1 C19 67.73(12) .
C13 Fe1 C19 108.09(11) .
C17 Fe1 C12 120.50(12) .
C16 Fe1 C12 154.97(12) .
C13 Fe1 C12 40.66(10) .
C19 Fe1 C12 126.26(10) .
C17 Fe1 C18 40.65(11) .
C16 Fe1 C18 68.08(12) .
C13 Fe1 C18 120.02(12) .
C19 Fe1 C18 39.94(11) .
C12 Fe1 C18 108.13(11) .
C17 Fe1 C20 67.93(12) .
C16 Fe1 C20 40.47(11) .
C13 Fe1 C20 125.84(11) .
C19 Fe1 C20 40.32(11) .
C12 Fe1 C20 163.15(11) .
C18 Fe1 C20 67.86(11) .
C17 Fe1 C11 107.71(10) .
C16 Fe1 C11 119.99(11) .
C13 Fe1 C11 68.86(9) .
C19 Fe1 C11 163.14(10) .
C12 Fe1 C11 40.81(8) .
C18 Fe1 C11 126.06(10) .
C20 Fe1 C11 154.77(10) .
C17 Fe1 C14 163.27(13) .
C16 Fe1 C14 126.11(13) .
C13 Fe1 C14 40.59(10) .
C19 Fe1 C14 120.59(10) .
C12 Fe1 C14 68.14(10) .
C18 Fe1 C14 154.57(11) .
C20 Fe1 C14 107.99(11) .
C11 Fe1 C14 68.63(9) .
C17 Fe1 C15 126.14(12) .
C16 Fe1 C15 108.02(11) .
C13 Fe1 C15 68.43(10) .
C19 Fe1 C15 155.05(10) .
C12 Fe1 C15 68.20(10) .
C18 Fe1 C15 163.54(11) .
C20 Fe1 C15 120.33(11) .
C11 Fe1 C15 40.76(9) .
C14 Fe1 C15 40.60(9) .
C30 Fe2 C26 40.78(19) .
C30 Fe2 C29 39.08(19) .
C26 Fe2 C29 66.35(17) .
C30 Fe2 C27 67.19(16) .
C26 Fe2 C27 39.88(15) .
C29 Fe2 C27 65.60(14) .
C30 Fe2 C28 66.14(17) .
C26 Fe2 C28 66.31(14) .
C29 Fe2 C28 38.79(17) .
C27 Fe2 C28 39.09(14) .
C30 Fe2 C22 123.2(2) .
C26 Fe2 C22 108.08(13) .
C29 Fe2 C22 158.8(2) .
C27 Fe2 C22 124.27(12) .
C28 Fe2 C22 159.95(16) .
C30 Fe2 C21 158.1(3) .
C26 Fe2 C21 121.27(16) .
C29 Fe2 C21 159.8(2) .
C27 Fe2 C21 107.20(11) .
C28 Fe2 C21 123.80(15) .
C22 Fe2 C21 40.94(9) .
C30 Fe2 C25 160.3(3) .
C26 Fe2 C25 156.91(19) .
C29 Fe2 C25 125.1(2) .
C27 Fe2 C25 121.94(14) .
C28 Fe2 C25 108.81(14) .
C22 Fe2 C25 68.29(10) .
C21 Fe2 C25 40.92(9) .
C30 Fe2 C24 124.6(2) .
C26 Fe2 C24 161.25(19) .
C29 Fe2 C24 110.03(14) .
C27 Fe2 C24 157.38(16) .
C28 Fe2 C24 123.38(15) .
C22 Fe2 C24 68.23(11) .
C21 Fe2 C24 68.85(9) .
C25 Fe2 C24 40.58(11) .
C30 Fe2 C23 108.98(15) .
C26 Fe2 C23 124.80(17) .
C29 Fe2 C23 124.24(17) .
C27 Fe2 C23 160.74(16) .
C28 Fe2 C23 158.53(16) .
C22 Fe2 C23 40.60(10) .
C21 Fe2 C23 68.89(10) .
C25 Fe2 C23 68.26(12) .
C24 Fe2 C23 40.53(11) .
C1 N C2 112.35(16) .
C1 N C3 113.36(17) .
C2 N C3 112.80(17) .
N C1 C1 111.8(2) 2_765
N C2 C11 110.29(17) .
N C3 C21 116.67(17) .
C12 C11 C15 107.1(2) .
C12 C11 C2 127.2(2) .
C15 C11 C2 125.5(2) .
C12 C11 Fe1 69.47(12) .
C15 C11 Fe1 69.76(13) .
C2 C11 Fe1 129.08(16) .
C13 C12 C11 108.7(2) .
C13 C12 Fe1 69.65(14) .
C11 C12 Fe1 69.72(13) .
C14 C13 C12 107.7(2) .
C14 C13 Fe1 69.97(14) .
C12 C13 Fe1 69.69(14) .
C13 C14 C15 108.1(2) .
C13 C14 Fe1 69.44(14) .
C15 C14 Fe1 69.72(13) .
C14 C15 C11 108.3(2) .
C14 C15 Fe1 69.68(13) .
C11 C15 Fe1 69.48(13) .
C17 C16 C20 107.7(3) .
C17 C16 Fe1 69.27(15) .
C20 C16 Fe1 69.88(16) .
C16 C17 C18 108.5(3) .
C16 C17 Fe1 70.36(16) .
C18 C17 Fe1 70.29(16) .
C19 C18 C17 107.4(3) .
C19 C18 Fe1 69.96(15) .
C17 C18 Fe1 69.06(16) .
C18 C19 C20 109.0(3) .
C18 C19 Fe1 70.10(15) .
C20 C19 Fe1 69.94(15) .
C19 C20 C16 107.5(3) .
C19 C20 Fe1 69.74(15) .
C16 C20 Fe1 69.65(15) .
C22 C21 C25 106.8(2) .
C22 C21 C3 126.3(2) .
C25 C21 C3 126.9(2) .
C22 C21 Fe2 69.43(12) .
C25 C21 Fe2 69.66(12) .
C3 C21 Fe2 124.74(15) .
C23 C22 C21 108.8(2) .
C23 C22 Fe2 70.03(14) .
C21 C22 Fe2 69.63(13) .
C22 C23 C24 107.8(2) .
C22 C23 Fe2 69.37(14) .
C24 C23 Fe2 69.70(16) .
C23 C24 C25 108.1(2) .
C23 C24 Fe2 69.78(15) .
C25 C24 Fe2 69.64(15) .
C24 C25 C21 108.5(2) .
C24 C25 Fe2 69.78(15) .
C21 C25 Fe2 69.42(13) .
C27 C26 C30 107.0(4) .
C27 C26 Fe2 70.62(18) .
C30 C26 Fe2 69.5(2) .
C28 C27 C26 107.9(3) .
C28 C27 Fe2 70.51(19) .
C26 C27 Fe2 69.51(18) .
C29 C28 C27 108.5(4) .
C29 C28 Fe2 70.2(2) .
C27 C28 Fe2 70.41(19) .
C28 C29 C30 109.9(4) .
C28 C29 Fe2 71.0(2) .
C30 C29 Fe2 70.1(2) .
C29 C30 C26 106.7(4) .
C29 C30 Fe2 70.8(2) .
C26 C30 Fe2 69.7(2) .

loop_
_geom_bond_atom_site_label_1
_geom_bond_atom_site_label_2
_geom_bond_distance
_geom_bond_site_symmetry_2
Fe1 C17 2.023(3) .
Fe1 C16 2.037(3) .
Fe1 C13 2.037(2) .
Fe1 C19 2.037(2) .
Fe1 C12 2.038(2) .
Fe1 C18 2.039(3) .
Fe1 C20 2.040(3) .
Fe1 C11 2.041(2) .
Fe1 C14 2.044(2) .
Fe1 C15 2.045(2) .
Fe2 C30 2.006(4) .
Fe2 C26 2.010(3) .
Fe2 C29 2.016(3) .
Fe2 C27 2.024(3) .
Fe2 C28 2.025(3) .
Fe2 C22 2.034(2) .
Fe2 C21 2.036(2) .
Fe2 C25 2.039(2) .
Fe2 C24 2.041(3) .
Fe2 C23 2.042(3) .
N C1 1.464(3) .
N C2 1.470(3) .
N C3 1.476(2) .
C1 C1 1.514(4) 2_765
C2 C11 1.501(3) .
C3 C21 1.506(3) .
C11 C12 1.422(3) .
C11 C15 1.423(3) .
C12 C13 1.416(3) .
C13 C14 1.416(4) .
C14 C15 1.419(3) .
C16 C17 1.401(4) .
C16 C20 1.410(4) .
C17 C18 1.411(4) .
C18 C19 1.392(4) .
C19 C20 1.405(4) .
C21 C22 1.423(3) .
C21 C25 1.425(3) .
C22 C23 1.414(3) .
C23 C24 1.414(4) .
C24 C25 1.415(4) .
C26 C27 1.375(5) .
C26 C30 1.399(6) .
C27 C28 1.354(5) .
C28 C29 1.342(6) .
C29 C30 1.345(7) .

loop_
_geom_torsion_atom_site_label_1
_geom_torsion_atom_site_label_2
_geom_torsion_atom_site_label_3
_geom_torsion_atom_site_label_4
_geom_torsion
_geom_torsion_site_symmetry_4
C2 N C1 C1 -161.2(2) 2_765
C3 N C1 C1 69.4(3) 2_765
C1 N C2 C11 64.1(2) .
C3 N C2 C11 -166.27(18) .
C1 N C3 C21 56.3(3) .
C2 N C3 C21 -72.8(2) .
N C2 C11 C12 -108.6(3) .
N C2 C11 C15 66.8(3) .
N C2 C11 Fe1 158.59(15) .
C17 Fe1 C11 C12 -116.46(17) .
C16 Fe1 C11 C12 -158.80(17) .
C13 Fe1 C11 C12 37.18(15) .
C19 Fe1 C11 C12 -45.5(4) .
C18 Fe1 C11 C12 -75.28(18) .
C20 Fe1 C11 C12 167.9(2) .
C14 Fe1 C11 C12 80.88(16) .
C15 Fe1 C11 C12 118.2(2) .
C17 Fe1 C11 C15 125.30(17) .
C16 Fe1 C11 C15 82.96(18) .
C13 Fe1 C11 C15 -81.07(16) .
C19 Fe1 C11 C15 -163.7(3) .
C12 Fe1 C11 C15 -118.2(2) .
C18 Fe1 C11 C15 166.47(16) .
C20 Fe1 C11 C15 49.6(3) .
C14 Fe1 C11 C15 -37.37(14) .
C17 Fe1 C11 C2 5.4(2) .
C16 Fe1 C11 C2 -36.9(2) .
C13 Fe1 C11 C2 159.1(2) .
C19 Fe1 C11 C2 76.4(4) .
C12 Fe1 C11 C2 121.9(3) .
C18 Fe1 C11 C2 46.6(3) .
C20 Fe1 C11 C2 -70.2(3) .
C14 Fe1 C11 C2 -157.2(2) .
C15 Fe1 C11 C2 -119.9(3) .
C15 C11 C12 C13 1.0(3) .
C2 C11 C12 C13 177.0(2) .
Fe1 C11 C12 C13 -58.91(17) .
C15 C11 C12 Fe1 59.87(16) .
C2 C11 C12 Fe1 -124.1(2) .
C17 Fe1 C12 C13 -158.07(17) .
C16 Fe1 C12 C13 167.9(2) .
C19 Fe1 C12 C13 -74.75(19) .
C18 Fe1 C12 C13 -115.26(17) .
C20 Fe1 C12 C13 -41.9(4) .
C11 Fe1 C12 C13 120.1(2) .
C14 Fe1 C12 C13 37.93(15) .
C15 Fe1 C12 C13 81.83(16) .
C17 Fe1 C12 C11 81.83(18) .
C16 Fe1 C12 C11 47.8(3) .
C13 Fe1 C12 C11 -120.1(2) .
C19 Fe1 C12 C11 165.14(14) .
C18 Fe1 C12 C11 124.64(15) .
C20 Fe1 C12 C11 -162.0(3) .
C14 Fe1 C12 C11 -82.17(15) .
C15 Fe1 C12 C11 -38.28(13) .
C11 C12 C13 C14 -0.9(3) .
Fe1 C12 C13 C14 -59.88(17) .
C11 C12 C13 Fe1 58.95(16) .
C17 Fe1 C13 C14 168.1(2) .
C16 Fe1 C13 C14 -43.4(4) .
C19 Fe1 C13 C14 -116.20(15) .
C12 Fe1 C13 C14 118.7(2) .
C18 Fe1 C13 C14 -158.23(14) .
C20 Fe1 C13 C14 -75.09(18) .
C11 Fe1 C13 C14 81.41(15) .
C15 Fe1 C13 C14 37.50(13) .
C17 Fe1 C13 C12 49.4(3) .
C16 Fe1 C13 C12 -162.2(3) .
C19 Fe1 C13 C12 125.07(15) .
C18 Fe1 C13 C12 83.04(17) .
C20 Fe1 C13 C12 166.18(14) .
C11 Fe1 C13 C12 -37.32(14) .
C14 Fe1 C13 C12 -118.7(2) .
C15 Fe1 C13 C12 -81.23(15) .
C12 C13 C14 C15 0.5(3) .
Fe1 C13 C14 C15 -59.17(17) .
C12 C13 C14 Fe1 59.70(17) .
C17 Fe1 C14 C13 -162.4(3) .
C16 Fe1 C14 C13 165.69(15) .
C19 Fe1 C14 C13 82.21(17) .
C12 Fe1 C14 C13 -37.99(14) .
C18 Fe1 C14 C13 48.4(3) .
C20 Fe1 C14 C13 124.54(15) .
C11 Fe1 C14 C13 -82.04(15) .
C15 Fe1 C14 C13 -119.6(2) .
C17 Fe1 C14 C15 -42.9(4) .
C16 Fe1 C14 C15 -74.76(18) .
C13 Fe1 C14 C15 119.6(2) .
C19 Fe1 C14 C15 -158.23(15) .
C12 Fe1 C14 C15 81.56(15) .
C18 Fe1 C14 C15 168.0(2) .
C20 Fe1 C14 C15 -115.90(16) .
C11 Fe1 C14 C15 37.51(14) .
C13 C14 C15 C11 0.1(3) .
Fe1 C14 C15 C11 -58.94(17) .
C13 C14 C15 Fe1 59.00(18) .
C12 C11 C15 C14 -0.6(3) .
C2 C11 C15 C14 -176.7(2) .
Fe1 C11 C15 C14 59.06(17) .
C12 C11 C15 Fe1 -59.68(15) .
C2 C11 C15 Fe1 124.2(2) .
C17 Fe1 C15 C14 165.97(16) .
C16 Fe1 C15 C14 124.95(17) .
C13 Fe1 C15 C14 -37.49(15) .
C19 Fe1 C15 C14 49.2(3) .
C12 Fe1 C15 C14 -81.40(16) .
C18 Fe1 C15 C14 -161.6(3) .
C20 Fe1 C15 C14 82.38(18) .
C11 Fe1 C15 C14 -119.7(2) .
C17 Fe1 C15 C11 -74.31(18) .
C16 Fe1 C15 C11 -115.33(16) .
C13 Fe1 C15 C11 82.23(15) .
C19 Fe1 C15 C11 168.9(2) .
C12 Fe1 C15 C11 38.32(13) .
C18 Fe1 C15 C11 -41.9(4) .
C20 Fe1 C15 C11 -157.90(15) .
C14 Fe1 C15 C11 119.7(2) .
C13 Fe1 C16 C17 -160.0(3) .
C19 Fe1 C16 C17 -81.14(19) .
C12 Fe1 C16 C17 48.2(3) .
C18 Fe1 C16 C17 -37.88(17) .
C20 Fe1 C16 C17 -119.0(3) .
C11 Fe1 C16 C17 82.14(19) .
C14 Fe1 C16 C17 166.41(16) .
C15 Fe1 C16 C17 125.09(18) .
C17 Fe1 C16 C20 119.0(3) .
C13 Fe1 C16 C20 -41.0(4) .
C19 Fe1 C16 C20 37.87(17) .
C12 Fe1 C16 C20 167.2(2) .
C18 Fe1 C16 C20 81.13(18) .
C11 Fe1 C16 C20 -158.85(16) .
C14 Fe1 C16 C20 -74.6(2) .
C15 Fe1 C16 C20 -115.90(17) .
C20 C16 C17 C18 0.7(3) .
Fe1 C16 C17 C18 60.22(19) .
C20 C16 C17 Fe1 -59.5(2) .
C13 Fe1 C17 C16 166.4(2) .
C19 Fe1 C17 C16 81.49(18) .
C12 Fe1 C17 C16 -158.54(16) .
C18 Fe1 C17 C16 119.0(2) .
C20 Fe1 C17 C16 37.77(17) .
C11 Fe1 C17 C16 -115.77(17) .
C14 Fe1 C17 C16 -41.2(4) .
C15 Fe1 C17 C16 -74.5(2) .
C16 Fe1 C17 C18 -119.0(2) .
C13 Fe1 C17 C18 47.4(3) .
C19 Fe1 C17 C18 -37.54(16) .
C12 Fe1 C17 C18 82.44(18) .
C20 Fe1 C17 C18 -81.25(18) .
C11 Fe1 C17 C18 125.21(16) .
C14 Fe1 C17 C18 -160.3(3) .
C15 Fe1 C17 C18 166.50(15) .
C16 C17 C18 C19 -0.5(3) .
Fe1 C17 C18 C19 59.73(19) .
C16 C17 C18 Fe1 -60.26(19) .
C17 Fe1 C18 C19 -118.7(2) .
C16 Fe1 C18 C19 -81.04(19) .
C13 Fe1 C18 C19 82.44(19) .
C12 Fe1 C18 C19 125.33(17) .
C20 Fe1 C18 C19 -37.22(17) .
C11 Fe1 C18 C19 167.02(15) .
C14 Fe1 C18 C19 48.2(3) .
C15 Fe1 C18 C19 -160.4(3) .
C16 Fe1 C18 C17 37.63(17) .
C13 Fe1 C18 C17 -158.89(17) .
C19 Fe1 C18 C17 118.7(2) .
C12 Fe1 C18 C17 -116.01(18) .
C20 Fe1 C18 C17 81.45(19) .
C11 Fe1 C18 C17 -74.3(2) .
C14 Fe1 C18 C17 166.9(2) .
C15 Fe1 C18 C17 -41.7(4) .
C17 C18 C19 C20 0.2(3) .
Fe1 C18 C19 C20 59.33(19) .
C17 C18 C19 Fe1 -59.16(19) .
C17 Fe1 C19 C18 38.19(18) .
C16 Fe1 C19 C18 81.99(19) .
C13 Fe1 C19 C18 -115.45(18) .
C12 Fe1 C19 C18 -74.1(2) .
C20 Fe1 C19 C18 120.0(3) .
C11 Fe1 C19 C18 -38.8(4) .
C14 Fe1 C19 C18 -158.15(17) .
C15 Fe1 C19 C18 167.0(2) .
C17 Fe1 C19 C20 -81.8(2) .
C16 Fe1 C19 C20 -38.01(18) .
C13 Fe1 C19 C20 124.54(18) .
C12 Fe1 C19 C20 165.94(17) .
C18 Fe1 C19 C20 -120.0(3) .
C11 Fe1 C19 C20 -158.8(3) .
C14 Fe1 C19 C20 81.8(2) .
C15 Fe1 C19 C20 46.9(3) .
C18 C19 C20 C16 0.2(3) .
Fe1 C19 C20 C16 59.67(19) .
C18 C19 C20 Fe1 -59.43(19) .
C17 C16 C20 C19 -0.6(3) .
Fe1 C16 C20 C19 -59.73(19) .
C17 C16 C20 Fe1 59.16(19) .
C17 Fe1 C20 C19 80.9(2) .
C16 Fe1 C20 C19 118.6(3) .
C13 Fe1 C20 C19 -75.0(2) .
C12 Fe1 C20 C19 -42.5(5) .
C18 Fe1 C20 C19 36.88(18) .
C11 Fe1 C20 C19 165.7(2) .
C14 Fe1 C20 C19 -116.37(18) .
C15 Fe1 C20 C19 -159.07(16) .
C17 Fe1 C20 C16 -37.68(18) .
C13 Fe1 C20 C16 166.42(18) .
C19 Fe1 C20 C16 -118.6(3) .
C12 Fe1 C20 C16 -161.1(3) .
C18 Fe1 C20 C16 -81.71(19) .
C11 Fe1 C20 C16 47.1(3) .
C14 Fe1 C20 C16 125.03(18) .
C15 Fe1 C20 C16 82.3(2) .
N C3 C21 C22 -85.4(3) .
N C3 C21 C25 96.2(3) .
N C3 C21 Fe2 -174.23(15) .
C30 Fe2 C21 C22 -51.4(4) .
C26 Fe2 C21 C22 -81.6(2) .
C29 Fe2 C21 C22 171.4(4) .
C27 Fe2 C21 C22 -122.86(19) .
C28 Fe2 C21 C22 -162.46(18) .
C25 Fe2 C21 C22 117.9(2) .
C24 Fe2 C21 C22 80.74(17) .
C23 Fe2 C21 C22 37.15(16) .
C30 Fe2 C21 C25 -169.3(4) .
C26 Fe2 C21 C25 160.5(2) .
C29 Fe2 C21 C25 53.5(4) .
C27 Fe2 C21 C25 119.2(2) .
C28 Fe2 C21 C25 79.6(2) .
C22 Fe2 C21 C25 -117.9(2) .
C24 Fe2 C21 C25 -37.16(17) .
C23 Fe2 C21 C25 -80.75(18) .
C30 Fe2 C21 C3 69.2(4) .
C26 Fe2 C21 C3 39.0(3) .
C29 Fe2 C21 C3 -68.0(4) .
C27 Fe2 C21 C3 -2.3(2) .
C28 Fe2 C21 C3 -41.9(3) .
C22 Fe2 C21 C3 120.6(3) .
C25 Fe2 C21 C3 -121.5(3) .
C24 Fe2 C21 C3 -158.7(2) .
C23 Fe2 C21 C3 157.8(2) .
C25 C21 C22 C23 0.7(3) .
C3 C21 C22 C23 -177.9(2) .
Fe2 C21 C22 C23 -59.26(16) .
C25 C21 C22 Fe2 59.94(15) .
C3 C21 C22 Fe2 -118.7(2) .
C30 Fe2 C22 C23 -80.4(3) .
C26 Fe2 C22 C23 -122.8(2) .
C29 Fe2 C22 C23 -51.8(5) .
C27 Fe2 C22 C23 -163.8(2) .
C28 Fe2 C22 C23 167.0(3) .
C21 Fe2 C22 C23 120.0(2) .
C25 Fe2 C22 C23 81.49(18) .
C24 Fe2 C22 C23 37.65(17) .
C30 Fe2 C22 C21 159.6(3) .
C26 Fe2 C22 C21 117.2(2) .
C29 Fe2 C22 C21 -171.8(4) .
C27 Fe2 C22 C21 76.2(2) .
C28 Fe2 C22 C21 46.9(4) .
C25 Fe2 C22 C21 -38.54(14) .
C24 Fe2 C22 C21 -82.39(16) .
C23 Fe2 C22 C21 -120.0(2) .
C21 C22 C23 C24 -0.3(3) .
Fe2 C22 C23 C24 -59.31(18) .
C21 C22 C23 Fe2 59.01(16) .
C30 Fe2 C23 C22 119.3(3) .
C26 Fe2 C23 C22 76.7(2) .
C29 Fe2 C23 C22 159.9(3) .
C27 Fe2 C23 C22 44.3(4) .
C28 Fe2 C23 C22 -167.8(3) .
C21 Fe2 C23 C22 -37.45(15) .
C25 Fe2 C23 C22 -81.56(17) .
C24 Fe2 C23 C22 -119.2(2) .
C30 Fe2 C23 C24 -121.5(3) .
C26 Fe2 C23 C24 -164.1(2) .
C29 Fe2 C23 C24 -80.9(3) .
C27 Fe2 C23 C24 163.5(3) .
C28 Fe2 C23 C24 -48.6(4) .
C22 Fe2 C23 C24 119.2(2) .
C21 Fe2 C23 C24 81.74(16) .
C25 Fe2 C23 C24 37.64(14) .
C22 C23 C24 C25 -0.2(3) .
Fe2 C23 C24 C25 -59.32(18) .
C22 C23 C24 Fe2 59.11(17) .
C30 Fe2 C24 C23 78.5(3) .
C26 Fe2 C24 C23 44.4(5) .
C29 Fe2 C24 C23 119.7(3) .
C27 Fe2 C24 C23 -165.9(3) .
C28 Fe2 C24 C23 160.8(2) .
C22 Fe2 C24 C23 -37.71(14) .
C21 Fe2 C24 C23 -81.85(16) .
C25 Fe2 C24 C23 -119.3(2) .
C30 Fe2 C24 C25 -162.2(3) .
C26 Fe2 C24 C25 163.7(4) .
C29 Fe2 C24 C25 -121.0(3) .
C27 Fe2 C24 C25 -46.6(3) .
C28 Fe2 C24 C25 -79.9(2) .
C22 Fe2 C24 C25 81.59(16) .
C21 Fe2 C24 C25 37.45(15) .
C23 Fe2 C24 C25 119.3(2) .
C23 C24 C25 C21 0.6(3) .
Fe2 C24 C25 C21 -58.77(17) .
C23 C24 C25 Fe2 59.40(18) .
C22 C21 C25 C24 -0.8(3) .
C3 C21 C25 C24 177.8(2) .
Fe2 C21 C25 C24 58.98(17) .
C22 C21 C25 Fe2 -59.79(15) .
C3 C21 C25 Fe2 118.8(2) .
C30 Fe2 C25 C24 48.1(5) .
C26 Fe2 C25 C24 -166.7(3) .
C29 Fe2 C25 C24 79.8(3) .
C27 Fe2 C25 C24 160.78(19) .
C28 Fe2 C25 C24 119.7(2) .
C22 Fe2 C25 C24 -81.45(17) .
C21 Fe2 C25 C24 -120.0(2) .
C23 Fe2 C25 C24 -37.59(16) .
C30 Fe2 C25 C21 168.1(4) .
C26 Fe2 C25 C21 -46.7(4) .
C29 Fe2 C25 C21 -160.2(2) .
C27 Fe2 C25 C21 -79.2(2) .
C28 Fe2 C25 C21 -120.3(2) .
C22 Fe2 C25 C21 38.56(14) .
C24 Fe2 C25 C21 120.0(2) .
C23 Fe2 C25 C21 82.42(16) .
C30 Fe2 C26 C27 117.5(4) .
C29 Fe2 C26 C27 79.7(3) .
C28 Fe2 C26 C27 37.2(2) .
C22 Fe2 C26 C27 -122.2(2) .
C21 Fe2 C26 C27 -79.2(2) .
C25 Fe2 C26 C27 -45.3(4) .
C24 Fe2 C26 C27 162.4(3) .
C23 Fe2 C26 C27 -163.98(18) .
C29 Fe2 C26 C30 -37.8(3) .
C27 Fe2 C26 C30 -117.5(4) .
C28 Fe2 C26 C30 -80.4(3) .
C22 Fe2 C26 C30 120.3(3) .
C21 Fe2 C26 C30 163.3(3) .
C25 Fe2 C26 C30 -162.8(3) .
C24 Fe2 C26 C30 44.9(5) .
C23 Fe2 C26 C30 78.5(3) .
C30 C26 C27 C28 -0.1(4) .
Fe2 C26 C27 C28 -60.3(2) .
C30 C26 C27 Fe2 60.3(2) .
C30 Fe2 C27 C28 79.7(3) .
C26 Fe2 C27 C28 118.7(3) .
C29 Fe2 C27 C28 37.0(3) .
C22 Fe2 C27 C28 -164.6(2) .
C21 Fe2 C27 C28 -122.9(2) .
C25 Fe2 C27 C28 -80.5(3) .
C24 Fe2 C27 C28 -46.7(4) .
C23 Fe2 C27 C28 162.0(3) .
C30 Fe2 C27 C26 -38.9(3) .
C29 Fe2 C27 C26 -81.7(3) .
C28 Fe2 C27 C26 -118.7(3) .
C22 Fe2 C27 C26 76.7(3) .
C21 Fe2 C27 C26 118.5(2) .
C25 Fe2 C27 C26 160.8(2) .
C24 Fe2 C27 C26 -165.3(3) .
C23 Fe2 C27 C26 43.4(4) .
C26 C27 C28 C29 -0.4(4) .
Fe2 C27 C28 C29 -60.2(2) .
C26 C27 C28 Fe2 59.7(2) .
C30 Fe2 C28 C29 36.4(3) .
C26 Fe2 C28 C29 81.2(3) .
C27 Fe2 C28 C29 119.1(4) .
C22 Fe2 C28 C29 158.8(4) .
C21 Fe2 C28 C29 -166.0(3) .
C25 Fe2 C28 C29 -123.1(3) .
C24 Fe2 C28 C29 -80.5(3) .
C23 Fe2 C28 C29 -44.8(5) .
C30 Fe2 C28 C27 -82.7(3) .
C26 Fe2 C28 C27 -37.9(2) .
C29 Fe2 C28 C27 -119.1(4) .
C22 Fe2 C28 C27 39.8(5) .
C21 Fe2 C28 C27 74.9(3) .
C25 Fe2 C28 C27 117.8(2) .
C24 Fe2 C28 C27 160.4(2) .
C23 Fe2 C28 C27 -163.9(3) .
C27 C28 C29 C30 0.8(5) .
Fe2 C28 C29 C30 -59.5(3) .
C27 C28 C29 Fe2 60.3(2) .
C30 Fe2 C29 C28 -120.5(4) .
C26 Fe2 C29 C28 -81.1(3) .
C27 Fe2 C29 C28 -37.2(2) .
C22 Fe2 C29 C28 -160.0(3) .
C21 Fe2 C29 C28 35.7(6) .
C25 Fe2 C29 C28 75.8(3) .
C24 Fe2 C29 C28 118.8(3) .
C23 Fe2 C29 C28 161.8(2) .
C26 Fe2 C29 C30 39.5(3) .
C27 Fe2 C29 C30 83.3(3) .
C28 Fe2 C29 C30 120.5(4) .
C22 Fe2 C29 C30 -39.4(6) .
C21 Fe2 C29 C30 156.3(4) .
C25 Fe2 C29 C30 -163.7(3) .
C24 Fe2 C29 C30 -120.7(3) .
C23 Fe2 C29 C30 -77.6(4) .
C28 C29 C30 C26 -0.8(5) .
Fe2 C29 C30 C26 -60.8(3) .
C28 C29 C30 Fe2 60.0(3) .
C27 C26 C30 C29 0.5(4) .
Fe2 C26 C30 C29 61.5(3) .
C27 C26 C30 Fe2 -61.0(2) .
C26 Fe2 C30 C29 -117.0(4) .
C27 Fe2 C30 C29 -78.9(3) .
C28 Fe2 C30 C29 -36.2(3) .
C22 Fe2 C30 C29 164.1(3) .
C21 Fe2 C30 C29 -158.2(3) .
C25 Fe2 C30 C29 43.0(6) .
C24 Fe2 C30 C29 79.0(3) .
C23 Fe2 C30 C29 121.4(3) .
C29 Fe2 C30 C26 117.0(4) .
C27 Fe2 C30 C26 38.1(2) .
C28 Fe2 C30 C26 80.8(3) .
C22 Fe2 C30 C26 -79.0(3) .
C21 Fe2 C30 C26 -41.2(5) .
C25 Fe2 C30 C26 159.9(4) .
C24 Fe2 C30 C26 -164.0(2) .
C23 Fe2 C30 C26 -121.7(3) .
